data_7013446
loop_
_publ_author_name
'Hollink, Emily'
'Stewart, Jeffrey C.'
'Wei, Pingrong'
'Stephan, Douglas W.'

_publ_section_title
;
 Ti and Zr bidentate bis-phosphinimide complexes
;
_journal_issue 20
_journal_name_full 'Dalton Transactions'
_journal_page_first 3968
_journal_paper_doi 10.1039/b308114a
_journal_year 2003
_chemical_formula_sum 'C38 H62 Br N3 P2 Ti'
_chemical_formula_weight 750.66
_space_group_IT_number 14
_symmetry_cell_setting monoclinic
_symmetry_space_group_name_Hall '-P 2yn'
_symmetry_space_group_name_H-M 'P 1 21/n 1'
_atom_sites_solution_hydrogens geom
_atom_sites_solution_primary direct
_atom_sites_solution_secondary difmap
_audit_creation_method SHELXL-97
_cell_angle_alpha 90.00
_cell_angle_beta 103.449(11)
_cell_angle_gamma 90.00
_cell_formula_units_Z 4
_cell_length_a 14.413(8)
_cell_length_b 17.579(9)
_cell_length_c 17.190(9)
_cell_measurement_temperature 293(2)
_cell_measurement_theta_max 25.0
_cell_measurement_theta_min 2.0
_cell_volume 4236(4)
_computing_structure_refinement 'SHELXL-97 (Sheldrick, 1997)'
_computing_structure_solution 'SHELXS-97 (Sheldrick, 1990)'
_diffrn_ambient_temperature 293(2)
_diffrn_measured_fraction_theta_full 0.992
_diffrn_measured_fraction_theta_max 0.992
_diffrn_radiation_monochromator graphite
_diffrn_radiation_source 'fine-focus sealed tube'
_diffrn_radiation_type MoK\a
_diffrn_radiation_wavelength 0.71073
_diffrn_reflns_av_R_equivalents 0.0314
_diffrn_reflns_av_sigmaI/netI 0.0461
_diffrn_reflns_limit_h_max 15
_diffrn_reflns_limit_h_min -13
_diffrn_reflns_limit_k_max 19
_diffrn_reflns_limit_k_min -19
_diffrn_reflns_limit_l_max 19
_diffrn_reflns_limit_l_min -17
_diffrn_reflns_number 17553
_diffrn_reflns_theta_full 23.26
_diffrn_reflns_theta_max 23.26
_diffrn_reflns_theta_min 1.68
_exptl_absorpt_coefficient_mu 1.248
_exptl_absorpt_correction_T_max 0.256635
_exptl_absorpt_correction_T_min 0.191509
_exptl_absorpt_correction_type sadabs
_exptl_crystal_density_diffrn 1.177
_exptl_crystal_density_method 'not measured'
_exptl_crystal_F_000 1592
_exptl_crystal_size_max 0.30
_exptl_crystal_size_mid 0.24
_exptl_crystal_size_min 0.22
_refine_diff_density_max 0.574
_refine_diff_density_min -1.122
_refine_diff_density_rms 0.085
_refine_ls_extinction_method none
_refine_ls_goodness_of_fit_ref 1.002
_refine_ls_hydrogen_treatment mixed
_refine_ls_matrix_type full
_refine_ls_number_parameters 406
_refine_ls_number_reflns 6034
_refine_ls_number_restraints 0
_refine_ls_restrained_S_all 1.002
_refine_ls_R_factor_all 0.1114
_refine_ls_R_factor_gt 0.0686
_refine_ls_shift/su_max 0.037
_refine_ls_shift/su_mean 0.006
_refine_ls_structure_factor_coef Fsqd
_refine_ls_weighting_details 'calc w=1/[\s^2^(Fo^2^)+(0.1582P)^2^+0.9476P] where P=(Fo^2^+2Fc^2^)/3'
_refine_ls_weighting_scheme calc
_refine_ls_wR_factor_gt 0.2067
_refine_ls_wR_factor_ref 0.2366
_reflns_number_gt 3638
_reflns_number_total 6034
_reflns_threshold_expression >2sigma(I)
_cod_data_source_file b308114a.txt
_cod_data_source_block m-C6H4(CH2(t-Bu2)PN)2TiBr(NMe2)
_cod_original_sg_symbol_H-M P2(1)/n
_cod_database_code 7013446

loop_
_symmetry_equiv_pos_as_xyz
'x, y, z'
'-x+1/2, y+1/2, -z+1/2'
'-x, -y, -z'
'x-1/2, -y-1/2, z-1/2'

loop_
_atom_site_label
_atom_site_type_symbol
_atom_site_fract_x
_atom_site_fract_y
_atom_site_fract_z
_atom_site_U_iso_or_equiv
_atom_site_adp_type
_atom_site_occupancy
_atom_site_symmetry_multiplicity
_atom_site_calc_flag
_atom_site_refinement_flags
_atom_site_disorder_assembly
_atom_site_disorder_group
Ti1 Ti 0.11902(7) 0.13317(5) 0.34726(6) 0.0412(3) Uani 1 1 d . . .
Br1 Br -0.05976(7) 0.14454(6) 0.32271(7) 0.1117(4) Uani 1 1 d . . .
N1 N 0.1553(3) 0.0398(2) 0.3888(3) 0.0470(12) Uani 1 1 d . . .
N2 N 0.1700(4) 0.2156(3) 0.4068(3) 0.0516(13) Uani 1 1 d . . .
N3 N 0.1437(4) 0.1397(3) 0.2433(3) 0.0559(13) Uani 1 1 d . . .
P1 P 0.20017(11) -0.03441(8) 0.43408(9) 0.0417(4) Uani 1 1 d . . .
P2 P 0.21019(11) 0.28083(8) 0.46779(9) 0.0472(4) Uani 1 1 d . . .
C1 C 0.1141(5) -0.1144(3) 0.4052(4) 0.0589(17) Uani 1 1 d . . .
C2 C 0.0890(6) -0.1245(4) 0.3147(4) 0.082(2) Uani 1 1 d . . .
H2A H 0.0449 -0.1659 0.3005 0.123 Uiso 1 1 calc R . .
H2B H 0.1460 -0.1354 0.2968 0.123 Uiso 1 1 calc R . .
H2C H 0.0605 -0.0787 0.2897 0.123 Uiso 1 1 calc R . .
C3 C 0.1495(6) -0.1899(4) 0.4468(6) 0.094(3) Uani 1 1 d . . .
H3A H 0.1023 -0.2287 0.4293 0.141 Uiso 1 1 calc R . .
H3B H 0.1602 -0.1837 0.5036 0.141 Uiso 1 1 calc R . .
H3C H 0.2080 -0.2044 0.4333 0.141 Uiso 1 1 calc R . .
C4 C 0.0217(5) -0.0911(4) 0.4297(5) 0.082(2) Uani 1 1 d . . .
H4A H -0.0248 -0.1309 0.4156 0.123 Uiso 1 1 calc R . .
H4B H -0.0029 -0.0451 0.4024 0.123 Uiso 1 1 calc R . .
H4C H 0.0353 -0.0828 0.4865 0.123 Uiso 1 1 calc R . .
C5 C 0.3219(4) -0.0533(3) 0.4152(4) 0.0548(16) Uani 1 1 d . . .
C6 C 0.3785(6) -0.1137(5) 0.4707(6) 0.095(3) Uani 1 1 d . . .
H6A H 0.4392 -0.1211 0.4579 0.143 Uiso 1 1 calc R . .
H6B H 0.3436 -0.1607 0.4638 0.143 Uiso 1 1 calc R . .
H6C H 0.3881 -0.0971 0.5252 0.143 Uiso 1 1 calc R . .
C7 C 0.3766(5) 0.0217(4) 0.4283(4) 0.074(2) Uani 1 1 d . . .
H7A H 0.4390 0.0145 0.4187 0.111 Uiso 1 1 calc R . .
H7B H 0.3823 0.0385 0.4823 0.111 Uiso 1 1 calc R . .
H7C H 0.3428 0.0593 0.3920 0.111 Uiso 1 1 calc R . .
C8 C 0.3106(5) -0.0760(5) 0.3266(4) 0.093(3) Uani 1 1 d . . .
H8A H 0.3723 -0.0857 0.3166 0.139 Uiso 1 1 calc R . .
H8B H 0.2804 -0.0353 0.2928 0.139 Uiso 1 1 calc R . .
H8C H 0.2721 -0.1210 0.3155 0.139 Uiso 1 1 calc R . .
C9 C 0.2178(5) -0.0284(3) 0.5445(3) 0.0555(16) Uani 1 1 d . . .
H9A H 0.1558 -0.0309 0.5574 0.067 Uiso 1 1 calc R . .
H9B H 0.2538 -0.0726 0.5682 0.067 Uiso 1 1 calc R . .
C10 C 0.2679(4) 0.0410(3) 0.5825(3) 0.0471(14) Uani 1 1 d . . .
C11 C 0.3569(5) 0.0379(4) 0.6355(3) 0.0610(18) Uani 1 1 d . . .
H11A H 0.3878 -0.0086 0.6472 0.073 Uiso 1 1 calc R . .
C12 C 0.3990(5) 0.1031(5) 0.6705(4) 0.070(2) Uani 1 1 d . . .
H12A H 0.4573 0.0997 0.7074 0.085 Uiso 1 1 calc R . .
C13 C 0.3582(5) 0.1728(4) 0.6528(3) 0.0607(17) Uani 1 1 d . . .
H13A H 0.3891 0.2161 0.6770 0.073 Uiso 1 1 calc R . .
C14 C 0.2695(4) 0.1791(3) 0.5982(3) 0.0478(14) Uani 1 1 d . . .
C15 C 0.2256(4) 0.1128(3) 0.5660(3) 0.0452(14) Uani 1 1 d . . .
H15A H 0.1653 0.1158 0.5319 0.054 Uiso 1 1 calc R . .
C16 C 0.2214(5) 0.2541(3) 0.5746(3) 0.0562(16) Uani 1 1 d . . .
H16A H 0.2572 0.2935 0.6082 0.067 Uiso 1 1 calc R . .
H16B H 0.1582 0.2525 0.5850 0.067 Uiso 1 1 calc R . .
C17 C 0.3343(5) 0.3097(4) 0.4598(4) 0.0615(17) Uani 1 1 d . . .
C18 C 0.3287(7) 0.3523(5) 0.3824(5) 0.097(3) Uani 1 1 d . . .
H18A H 0.3917 0.3671 0.3788 0.146 Uiso 1 1 calc R . .
H18B H 0.2898 0.3968 0.3812 0.146 Uiso 1 1 calc R . .
H18C H 0.3011 0.3200 0.3381 0.146 Uiso 1 1 calc R . .
C19 C 0.3875(6) 0.3571(5) 0.5318(5) 0.097(3) Uani 1 1 d . . .
H19A H 0.4494 0.3706 0.5245 0.146 Uiso 1 1 calc R . .
H19B H 0.3943 0.3278 0.5799 0.146 Uiso 1 1 calc R . .
H19C H 0.3518 0.4025 0.5358 0.146 Uiso 1 1 calc R . .
C20 C 0.3898(5) 0.2354(4) 0.4587(5) 0.086(2) Uani 1 1 d . . .
H20A H 0.4535 0.2469 0.4545 0.129 Uiso 1 1 calc R . .
H20B H 0.3585 0.2052 0.4138 0.129 Uiso 1 1 calc R . .
H20C H 0.3921 0.2078 0.5073 0.129 Uiso 1 1 calc R . .
C21 C 0.1232(6) 0.3621(3) 0.4524(4) 0.069(2) Uani 1 1 d . . .
C22 C 0.1616(6) 0.4344(4) 0.4994(5) 0.086(2) Uani 1 1 d . . .
H22A H 0.1133 0.4731 0.4893 0.128 Uiso 1 1 calc R . .
H22B H 0.2169 0.4522 0.4826 0.128 Uiso 1 1 calc R . .
H22C H 0.1787 0.4231 0.5555 0.128 Uiso 1 1 calc R . .
C23 C 0.0322(5) 0.3349(4) 0.4794(5) 0.086(2) Uani 1 1 d . . .
H23A H -0.0132 0.3757 0.4730 0.129 Uiso 1 1 calc R . .
H23B H 0.0496 0.3199 0.5346 0.129 Uiso 1 1 calc R . .
H23C H 0.0044 0.2924 0.4472 0.129 Uiso 1 1 calc R . .
C24 C 0.0942(7) 0.3795(4) 0.3608(4) 0.097(3) Uani 1 1 d . . .
H24A H 0.0497 0.4210 0.3512 0.146 Uiso 1 1 calc R . .
H24B H 0.0651 0.3352 0.3326 0.146 Uiso 1 1 calc R . .
H24C H 0.1500 0.3930 0.3424 0.146 Uiso 1 1 calc R . .
C25 C 0.1452(7) 0.0756(4) 0.1888(4) 0.086(2) Uani 1 1 d . . .
H25A H 0.1592 0.0940 0.1402 0.130 Uiso 1 1 calc R . .
H25B H 0.0841 0.0510 0.1768 0.130 Uiso 1 1 calc R . .
H25C H 0.1934 0.0399 0.2138 0.130 Uiso 1 1 calc R . .
C26 C 0.1539(7) 0.2103(4) 0.2031(4) 0.100(3) Uani 1 1 d . . .
H26A H 0.1659 0.1995 0.1515 0.150 Uiso 1 1 calc R . .
H26B H 0.2062 0.2388 0.2344 0.150 Uiso 1 1 calc R . .
H26C H 0.0962 0.2394 0.1965 0.150 Uiso 1 1 calc R . .
C27 C -0.4358(17) 0.2001(9) 0.2948(9) 0.157(6) Uani 1 1 d . . .
H27A H -0.4331 0.2410 0.3296 0.188 Uiso 1 1 calc R . .
C28 C -0.5225(14) 0.1633(11) 0.2625(11) 0.157(6) Uani 1 1 d . . .
H28A H -0.5789 0.1782 0.2756 0.189 Uiso 1 1 calc R . .
C29 C -0.5200(14) 0.0984(8) 0.2057(9) 0.149(5) Uani 1 1 d . . .
H29A H -0.5760 0.0734 0.1813 0.179 Uiso 1 1 calc R . .
C30 C -0.4386(13) 0.0775(7) 0.1908(8) 0.124(4) Uani 1 1 d . . .
H30A H -0.4344 0.0364 0.1577 0.149 Uiso 1 1 calc R . .
C31 C -0.3645(14) 0.1168(8) 0.2244(9) 0.140(5) Uani 1 1 d . . .
H31A H -0.3070 0.1031 0.2125 0.169 Uiso 1 1 calc R . .
C32 C -0.3619(14) 0.1765(8) 0.2756(7) 0.140(5) Uani 1 1 d . . .
H32A H -0.3039 0.2003 0.2968 0.168 Uiso 1 1 calc R . .
C33 C -0.3064(19) 0.4361(13) 0.3004(8) 0.163(8) Uani 1 1 d . . .
H33A H -0.2972 0.4550 0.2522 0.196 Uiso 1 1 calc R . .
C34 C -0.3728(13) 0.4601(9) 0.3279(13) 0.143(6) Uani 1 1 d . . .
H34A H -0.4131 0.4962 0.2980 0.172 Uiso 1 1 calc R . .
C35 C -0.3899(8) 0.4402(9) 0.3912(15) 0.130(5) Uani 1 1 d . . .
H35A H -0.4426 0.4606 0.4062 0.156 Uiso 1 1 calc R . .
C36 C -0.3336(18) 0.3886(12) 0.4408(8) 0.155(7) Uani 1 1 d . . .
H36A H -0.3449 0.3750 0.4901 0.186 Uiso 1 1 calc R . .
C37 C -0.2585(13) 0.3580(7) 0.4129(13) 0.150(5) Uani 1 1 d . . .
H37A H -0.2179 0.3223 0.4430 0.180 Uiso 1 1 calc R . .
C38 C -0.2457(12) 0.3810(10) 0.3417(14) 0.144(5) Uani 1 1 d . . .
H38A H -0.1974 0.3604 0.3206 0.173 Uiso 1 1 calc R . .

loop_
_atom_site_aniso_label
_atom_site_aniso_U_11
_atom_site_aniso_U_22
_atom_site_aniso_U_33
_atom_site_aniso_U_23
_atom_site_aniso_U_13
_atom_site_aniso_U_12
Ti1 0.0466(6) 0.0361(6) 0.0366(6) 0.0004(4) 0.0011(5) -0.0010(4)
Br1 0.0830(7) 0.1164(8) 0.1283(9) 0.0042(6) 0.0097(6) 0.0003(5)
N1 0.062(3) 0.036(3) 0.041(3) 0.002(2) 0.008(2) 0.003(2)
N2 0.069(3) 0.042(3) 0.039(3) -0.003(2) 0.000(2) -0.004(2)
N3 0.075(4) 0.050(3) 0.040(3) 0.002(2) 0.007(3) -0.011(3)
P1 0.0466(9) 0.0358(8) 0.0437(8) 0.0010(7) 0.0122(7) 0.0019(6)
P2 0.0578(10) 0.0374(8) 0.0421(9) -0.0029(7) 0.0028(7) -0.0009(7)
C1 0.065(4) 0.039(3) 0.078(5) -0.005(3) 0.027(4) -0.007(3)
C2 0.084(6) 0.081(5) 0.078(5) -0.024(4) 0.013(4) -0.028(4)
C3 0.100(6) 0.049(4) 0.134(7) 0.024(5) 0.026(5) -0.004(4)
C4 0.059(5) 0.088(5) 0.106(6) -0.022(5) 0.031(4) -0.014(4)
C5 0.047(4) 0.059(4) 0.060(4) -0.010(3) 0.016(3) 0.008(3)
C6 0.067(5) 0.090(6) 0.121(7) 0.016(5) 0.009(5) 0.026(4)
C7 0.061(5) 0.081(5) 0.086(5) -0.005(4) 0.029(4) -0.012(4)
C8 0.069(5) 0.137(7) 0.079(5) -0.042(5) 0.032(4) 0.006(5)
C9 0.074(4) 0.049(3) 0.043(3) 0.011(3) 0.014(3) 0.008(3)
C10 0.056(4) 0.057(4) 0.029(3) 0.004(3) 0.013(3) 0.007(3)
C11 0.070(5) 0.074(5) 0.036(3) 0.009(3) 0.007(3) 0.017(4)
C12 0.057(4) 0.108(6) 0.038(4) 0.009(4) -0.007(3) 0.009(4)
C13 0.066(4) 0.074(5) 0.037(3) -0.004(3) 0.002(3) -0.011(4)
C14 0.057(4) 0.055(4) 0.032(3) -0.002(3) 0.012(3) -0.003(3)
C15 0.050(4) 0.054(4) 0.033(3) 0.004(3) 0.012(3) 0.003(3)
C16 0.071(4) 0.049(3) 0.047(4) -0.009(3) 0.012(3) -0.001(3)
C17 0.065(4) 0.060(4) 0.058(4) -0.002(3) 0.014(3) -0.013(3)
C18 0.103(7) 0.097(6) 0.094(6) 0.026(5) 0.028(5) -0.029(5)
C19 0.071(5) 0.104(6) 0.108(7) -0.026(5) 0.003(5) -0.028(5)
C20 0.072(5) 0.092(6) 0.102(6) 0.019(5) 0.037(5) 0.008(4)
C21 0.088(5) 0.043(3) 0.064(4) -0.006(3) -0.007(4) 0.014(4)
C22 0.110(6) 0.047(4) 0.093(6) -0.021(4) 0.010(5) 0.002(4)
C23 0.066(5) 0.069(5) 0.117(7) -0.012(5) 0.008(5) 0.007(4)
C24 0.127(7) 0.079(5) 0.066(5) 0.007(4) -0.018(5) 0.041(5)
C25 0.122(7) 0.078(5) 0.057(4) 0.001(4) 0.016(4) -0.001(5)
C26 0.166(9) 0.071(5) 0.062(5) 0.002(4) 0.027(5) -0.030(5)
C27 0.22(2) 0.121(11) 0.121(11) -0.003(8) 0.016(13) 0.049(13)
C28 0.177(15) 0.160(14) 0.148(13) 0.061(11) 0.066(11) 0.076(12)
C29 0.203(17) 0.115(11) 0.117(10) 0.043(9) 0.010(10) -0.009(11)
C30 0.184(14) 0.075(7) 0.123(9) 0.001(6) 0.051(10) -0.025(9)
C31 0.242(19) 0.091(8) 0.117(10) 0.042(8) 0.101(11) 0.032(10)
C32 0.210(17) 0.105(10) 0.099(9) 0.026(8) 0.026(9) -0.003(10)
C33 0.20(2) 0.21(2) 0.086(8) -0.017(11) 0.037(11) -0.113(17)
C34 0.122(13) 0.138(12) 0.149(15) 0.042(11) -0.009(9) -0.041(10)
C35 0.084(8) 0.097(9) 0.212(18) -0.054(10) 0.038(11) -0.013(7)
C36 0.208(18) 0.167(15) 0.111(10) -0.038(11) 0.078(12) -0.112(14)
C37 0.153(14) 0.105(9) 0.171(14) 0.047(10) -0.006(11) -0.001(9)
C38 0.133(12) 0.136(12) 0.180(16) -0.036(11) 0.068(12) -0.013(9)

loop_
_atom_type_symbol
_atom_type_description
_atom_type_scat_dispersion_real
_atom_type_scat_dispersion_imag
_atom_type_scat_source
C C 0.0033 0.0016 'International Tables Vol C Tables 4.2.6.8 and 6.1.1.4'
H H 0.0000 0.0000 'International Tables Vol C Tables 4.2.6.8 and 6.1.1.4'
N N 0.0061 0.0033 'International Tables Vol C Tables 4.2.6.8 and 6.1.1.4'
P P 0.1023 0.0942 'International Tables Vol C Tables 4.2.6.8 and 6.1.1.4'
Ti Ti 0.2776 0.4457 'International Tables Vol C Tables 4.2.6.8 and 6.1.1.4'
Br Br -0.2901 2.4595 'International Tables Vol C Tables 4.2.6.8 and 6.1.1.4'

loop_
_geom_angle_atom_site_label_1
_geom_angle_atom_site_label_2
_geom_angle_atom_site_label_3
_geom_angle
_geom_angle_site_symmetry_1
_geom_angle_site_symmetry_3
_geom_angle_publ_flag
N1 Ti1 N2 117.1(2) . . ?
N1 Ti1 N3 108.9(2) . . ?
N2 Ti1 N3 109.8(2) . . ?
N1 Ti1 Br1 109.10(16) . . ?
N2 Ti1 Br1 107.03(17) . . ?
N3 Ti1 Br1 104.16(17) . . ?
P1 N1 Ti1 170.9(3) . . ?
P2 N2 Ti1 172.3(3) . . ?
C26 N3 C25 109.6(5) . . ?
C26 N3 Ti1 124.3(4) . . ?
C25 N3 Ti1 125.8(4) . . ?
N1 P1 C9 113.6(3) . . ?
N1 P1 C1 108.7(3) . . ?
C9 P1 C1 103.8(3) . . ?
N1 P1 C5 110.5(3) . . ?
C9 P1 C5 105.9(3) . . ?
C1 P1 C5 114.2(3) . . ?
N2 P2 C16 114.0(3) . . ?
N2 P2 C21 109.3(3) . . ?
C16 P2 C21 103.5(3) . . ?
N2 P2 C17 110.8(3) . . ?
C16 P2 C17 105.7(3) . . ?
C21 P2 C17 113.4(3) . . ?
C2 C1 C4 107.2(6) . . ?
C2 C1 C3 110.4(6) . . ?
C4 C1 C3 108.4(6) . . ?
C2 C1 P1 110.2(4) . . ?
C4 C1 P1 106.9(4) . . ?
C3 C1 P1 113.5(5) . . ?
C6 C5 C7 109.0(6) . . ?
C6 C5 C8 110.7(6) . . ?
C7 C5 C8 107.5(6) . . ?
C6 C5 P1 113.4(5) . . ?
C7 C5 P1 107.0(4) . . ?
C8 C5 P1 109.0(4) . . ?
C10 C9 P1 115.5(4) . . ?
C11 C10 C15 117.3(6) . . ?
C11 C10 C9 122.3(6) . . ?
C15 C10 C9 120.4(5) . . ?
C12 C11 C10 120.2(6) . . ?
C13 C12 C11 122.0(6) . . ?
C12 C13 C14 120.0(6) . . ?
C15 C14 C13 117.5(6) . . ?
C15 C14 C16 119.6(5) . . ?
C13 C14 C16 122.8(6) . . ?
C14 C15 C10 122.9(5) . . ?
C14 C16 P2 114.6(4) . . ?
C18 C17 C19 110.7(6) . . ?
C18 C17 C20 109.4(6) . . ?
C19 C17 C20 107.9(6) . . ?
C18 C17 P2 109.8(5) . . ?
C19 C17 P2 112.9(5) . . ?
C20 C17 P2 106.1(5) . . ?
C22 C21 C24 110.2(6) . . ?
C22 C21 C23 108.7(6) . . ?
C24 C21 C23 108.2(7) . . ?
C22 C21 P2 114.0(5) . . ?
C24 C21 P2 107.7(5) . . ?
C23 C21 P2 107.7(5) . . ?
C32 C27 C28 118.4(17) . . ?
C27 C28 C29 116.8(15) . . ?
C30 C29 C28 119.8(15) . . ?
C29 C30 C31 116.6(15) . . ?
C30 C31 C32 126.6(16) . . ?
C27 C32 C31 121.7(18) . . ?
C34 C33 C38 119.7(16) . . ?
C35 C34 C33 125.3(18) . . ?
C34 C35 C36 122.0(15) . . ?
C35 C36 C37 115.8(12) . . ?
C38 C37 C36 118.8(14) . . ?
C37 C38 C33 118.3(15) . . ?

loop_
_geom_bond_atom_site_label_1
_geom_bond_atom_site_label_2
_geom_bond_distance
_geom_bond_site_symmetry_2
_geom_bond_publ_flag
Ti1 N1 1.818(4) . ?
Ti1 N2 1.827(4) . ?
Ti1 N3 1.905(5) . ?
Ti1 Br1 2.5202(19) . ?
N1 P1 1.578(5) . ?
N2 P2 1.570(5) . ?
N3 C26 1.444(8) . ?
N3 C25 1.469(8) . ?
P1 C9 1.859(6) . ?
P1 C1 1.864(6) . ?
P1 C5 1.887(6) . ?
P2 C16 1.865(6) . ?
P2 C21 1.878(7) . ?
P2 C17 1.895(7) . ?
C1 C2 1.524(10) . ?
C1 C4 1.543(9) . ?
C1 C3 1.537(9) . ?
C5 C6 1.530(9) . ?
C5 C7 1.525(9) . ?
C5 C8 1.545(9) . ?
C9 C10 1.488(8) . ?
C10 C11 1.391(9) . ?
C10 C15 1.402(8) . ?
C11 C12 1.368(10) . ?
C12 C13 1.362(10) . ?
C13 C14 1.405(9) . ?
C14 C15 1.380(8) . ?
C14 C16 1.500(8) . ?
C17 C18 1.512(10) . ?
C17 C19 1.539(9) . ?
C17 C20 1.534(10) . ?
C21 C22 1.539(9) . ?
C21 C24 1.562(10) . ?
C21 C23 1.564(11) . ?
C27 C32 1.257(18) . ?
C27 C28 1.40(2) . ?
C28 C29 1.51(2) . ?
C29 C30 1.310(18) . ?
C30 C31 1.290(18) . ?
C31 C32 1.364(17) . ?
C33 C34 1.24(2) . ?
C33 C38 1.39(2) . ?
C34 C35 1.221(18) . ?
C35 C36 1.374(19) . ?
C36 C37 1.39(2) . ?
C37 C38 1.341(19) . ?

loop_
_cod_related_entry_id
_cod_related_entry_database
_cod_related_entry_code
1 ChemSpider 30652761
